data_7715135
loop_
_publ_author_name
'Fan, Xiao-Fei'
'Fu, Lianshe'
'Cui, Guang-Hua'

_publ_section_title
;
 Three robust Cd(II) coordination polymers as bifunctional luminescent
 probes for efficient detection of pefloxacin and
 Cr<sub>2</sub>O<sub>7</sub><sup>2-</sup> in water.
;
_journal_issue 11
_journal_name_full 'Dalton transactions (Cambridge, England : 2003)'
_journal_page_first 5051
_journal_page_last 5063
_journal_paper_doi 10.1039/d4dt00128a
_journal_volume 53
_journal_year 2024
_chemical_formula_moiety 'C21 H15 Br4 Cd N4 O5'
_chemical_formula_sum 'C21 H15 Br4 Cd N4 O5'
_chemical_formula_weight 835.41
_space_group_crystal_system triclinic
_space_group_IT_number 2
_space_group_name_Hall '-P 1'
_space_group_name_H-M_alt 'P -1'
_atom_sites_solution_hydrogens mixed
_atom_sites_solution_primary iterative
_audit_creation_date 2023-11-05
_audit_creation_method
;
Olex2 1.3
(compiled 2020.11.12 svn.r5f609507 for OlexSys, GUI svn.r6226)
;
_audit_update_record
;
2023-11-19 deposited with the CCDC.	2024-02-08 downloaded from the CCDC.
;
_cell_angle_alpha 74.967(3)
_cell_angle_beta 75.011(3)
_cell_angle_gamma 67.570(4)
_cell_formula_units_Z 2
_cell_length_a 11.2375(5)
_cell_length_b 11.3220(5)
_cell_length_c 11.3767(3)
_cell_measurement_reflns_used 9728
_cell_measurement_temperature 296(2)
_cell_measurement_theta_max 27.3280
_cell_measurement_theta_min 2.1200
_cell_volume 1271.34(9)
_computing_cell_refinement 'CrysAlisPro 1.171.39.46e (Rigaku OD, 2018)'
_computing_data_collection 'CrysAlisPro 1.171.39.46e (Rigaku OD, 2018)'
_computing_data_reduction 'CrysAlisPro 1.171.39.46e (Rigaku OD, 2018)'
_computing_molecular_graphics 'Olex2 1.3 (Dolomanov et al., 2009)'
_computing_publication_material 'Olex2 1.3 (Dolomanov et al., 2009)'
_computing_structure_refinement 'olex2.refine 1.3 (Bourhis et al., 2015)'
_computing_structure_solution 'olex2.solve 1.3 (Bourhis et al., 2015)'
_diffrn_ambient_temperature 296(2)
_diffrn_detector 'CCD plate'
_diffrn_measured_fraction_theta_full 0.994
_diffrn_measured_fraction_theta_max 0.950
_diffrn_measurement_details
;
List of Runs (angles in degrees, time in seconds):

  # Type    Start    End  Width  t~exp~   \w     \q     \k     \f   Frames
#--------------------------------------------------------------------------
  1  \w    -74.00 110.00   0.50    4.60    --   20.00  54.00  60.00  368
  2  \w    -74.00 110.00   0.50    4.60    --   20.00  54.00-180.00  368
  3  \w    -74.00 110.00   0.50    4.60    --   20.00  54.00-122.88  368
  4  \w    -74.00 110.00   0.50    4.60    --   20.00  54.00 -14.88  368
  5  \w    -42.00  96.00   0.50    4.60    --   20.00  54.00 -84.72  276
  6  \w    -42.00  96.00   0.50    4.60    --   20.00  54.00 -84.72  276
  7  \w    -29.00 110.00   0.50    4.60    --   20.00  54.00 150.00  278
  8  \w    -72.00 -46.00   0.50    4.60    --   20.00  54.00  32.84   52
  9  \w    -70.00 109.00   0.50    4.60    --   20.00  54.00-150.00  358
 10  \w    -68.00   7.00   0.50    4.60    --   20.00  54.00   0.00  150
 11  \w    -74.00  61.00   0.50    4.60    --   20.00  54.00 -60.00  270
;
_diffrn_measurement_device 'two-circle diffractometer'
_diffrn_measurement_device_type 'XtaLAB Mini II'
_diffrn_measurement_method '\w scans'
_diffrn_orient_matrix_type 'CrysAlisPro convention (1999,Acta A55,543-557)'
_diffrn_orient_matrix_UB_11 -0.0534968000
_diffrn_orient_matrix_UB_12 0.0349621000
_diffrn_orient_matrix_UB_13 -0.0315313000
_diffrn_orient_matrix_UB_21 0.0370433000
_diffrn_orient_matrix_UB_22 -0.0273500000
_diffrn_orient_matrix_UB_23 -0.0531302000
_diffrn_orient_matrix_UB_31 -0.0241286000
_diffrn_orient_matrix_UB_32 -0.0527010000
_diffrn_orient_matrix_UB_33 0.0220927000
_diffrn_radiation_monochromator graphite
_diffrn_radiation_probe x-ray
_diffrn_radiation_type 'Mo K\a'
_diffrn_radiation_wavelength 0.71073
_diffrn_reflns_av_R_equivalents 0.0633
_diffrn_reflns_av_unetI/netI 0.0654
_diffrn_reflns_Laue_measured_fraction_full 0.994
_diffrn_reflns_Laue_measured_fraction_max 0.950
_diffrn_reflns_limit_h_max 16
_diffrn_reflns_limit_h_min -16
_diffrn_reflns_limit_k_max 16
_diffrn_reflns_limit_k_min -16
_diffrn_reflns_limit_l_max 16
_diffrn_reflns_limit_l_min -16
_diffrn_reflns_number 35416
_diffrn_reflns_point_group_measured_fraction_full 0.994
_diffrn_reflns_point_group_measured_fraction_max 0.950
_diffrn_reflns_theta_full 25.242
_diffrn_reflns_theta_max 30.618
_diffrn_reflns_theta_min 2.468
_diffrn_source 'fine-focus sealed X-ray tube'
_diffrn_source_type 'Rigaku (Mo) X-ray Source'
_exptl_absorpt_coefficient_mu 7.185
_exptl_absorpt_correction_T_max 1.00000
_exptl_absorpt_correction_T_min 0.33665
_exptl_absorpt_correction_type multi-scan
_exptl_absorpt_process_details
;
CrysAlisPro 1.171.39.46e (Rigaku Oxford Diffraction, 2018)
Empirical absorption correction using spherical harmonics,
 implemented in SCALE3 ABSPACK scaling algorithm.
;
_exptl_crystal_colour colourless
_exptl_crystal_colour_primary colourless
_exptl_crystal_density_diffrn 2.182
_exptl_crystal_description block
_exptl_crystal_F_000 794
_exptl_crystal_size_max 0.24
_exptl_crystal_size_mid 0.22
_exptl_crystal_size_min 0.2
_refine_diff_density_max 1.125
_refine_diff_density_min -0.974
_refine_diff_density_rms 0.138
_refine_ls_extinction_method none
_refine_ls_goodness_of_fit_ref 1.048
_refine_ls_hydrogen_treatment constr
_refine_ls_matrix_type full
_refine_ls_number_parameters 319
_refine_ls_number_reflns 7446
_refine_ls_number_restraints 0
_refine_ls_restrained_S_all 1.048
_refine_ls_R_factor_all 0.0870
_refine_ls_R_factor_gt 0.0548
_refine_ls_shift/su_max 0.002
_refine_ls_shift/su_mean 0.000
_refine_ls_structure_factor_coef Fsqd
_refine_ls_weighting_details 'w=1/[\s^2^(Fo^2^)+(0.0263P)^2^+2.6900P] where P=(Fo^2^+2Fc^2^)/3'
_refine_ls_weighting_scheme calc
_refine_ls_wR_factor_gt 0.0866
_refine_ls_wR_factor_ref 0.0953
_reflns_Friedel_coverage 0.000
_reflns_number_gt 5508
_reflns_number_total 7446
_reflns_threshold_expression 'I > 2\s(I)'
_cod_data_source_file d4dt00128a2.cif
_cod_data_source_block fxf-40
_cod_depositor_comments 'Adding full bibliography for 7715134--7715136.cif.'
_cod_original_cell_volume 1271.34(10)
_cod_database_code 7715135
_shelx_shelxl_version_number 2018/3
_chemical_oxdiff_formula 'C1 H1 O1 N1 Cd1 Br1'
_shelx_space_group_comment
;
The symmetry employed for this shelxl refinement is uniquely defined
by the following loop, which should always be used as a source of
symmetry information in preference to the above space-group names.
They are only intended as comments.
;
_shelx_estimated_absorpt_t_max 0.328
_shelx_estimated_absorpt_t_min 0.277
_reflns_odcompleteness_completeness 99.17
_reflns_odcompleteness_iscentric 1
_reflns_odcompleteness_theta 26.32
_olex2_refinement_description
;
1. Fixed Uiso
 At 1.2 times of:
  All C(H) groups, All C(H,H) groups, All N(H) groups
 At 1.5 times of:
  All C(H,H,H) groups, All O(H) groups
2.a Rotating group:
 O5(H5)
2.b Secondary CH2 refined with riding coordinates:
 C10(H10a,H10b)
2.c Aromatic/amide H refined with riding coordinates:
 N2(H2), C11(H11), C12(H12), C13(H13), C5(H5a), C8(H8)
2.d Idealised Me refined as rotating group:
 C1(H1a,H1b,H1c), C2(H2a,H2b,H2c)
;
_olex2_submission_special_instructions 'No special instructions were received'
_oxdiff_exptl_absorpt_empirical_details
;
Empirical correction (ABSPACK) includes:
- Absorption correction using spherical harmonics
- Frame scaling
;
_oxdiff_exptl_absorpt_empirical_full_max 1.929
_oxdiff_exptl_absorpt_empirical_full_min 0.518

loop_
_space_group_symop_operation_xyz
'x, y, z'
'-x, -y, -z'

loop_
_atom_site_label
_atom_site_type_symbol
_atom_site_fract_x
_atom_site_fract_y
_atom_site_fract_z
_atom_site_U_iso_or_equiv
_atom_site_adp_type
_atom_site_occupancy
_atom_site_site_symmetry_order
_atom_site_calc_flag
_atom_site_refinement_flags_posn
_atom_site_refinement_flags_adp
_atom_site_refinement_flags_occupancy
_atom_site_disorder_assembly
_atom_site_disorder_group
Cd1 Cd 0.51425(3) 0.75176(3) 0.60247(3) 0.02333(8) Uani 1 1 d . . . . .
Br1 Br -0.08469(5) 0.93992(6) 0.27292(5) 0.04766(16) Uani 1 1 d . . . . .
Br2 Br 0.20724(5) 0.76822(6) 0.35360(6) 0.05089(16) Uani 1 1 d . . . . .
Br3 Br 0.21596(6) 0.97601(6) 1.01204(5) 0.05131(16) Uani 1 1 d . . . . .
Br4 Br 0.75298(6) 0.85062(6) 0.80896(5) 0.05535(18) Uani 1 1 d . . . . .
O1 O 0.3425(3) 0.9151(3) 0.5131(3) 0.0323(7) Uani 1 1 d . . . . .
O3 O 0.4747(4) 0.8886(3) 0.7330(3) 0.0371(8) Uani 1 1 d . . . . .
N1 N 0.6052(3) 0.5578(3) 0.7174(3) 0.0256(8) Uani 1 1 d . . . . .
O2 O 0.2855(3) 0.7502(3) 0.6292(3) 0.0443(9) Uani 1 1 d . . . . .
N3 N 0.4093(3) 0.4005(3) 0.7459(3) 0.0239(8) Uani 1 1 d . . . . .
N2 N 0.6184(4) 0.4119(3) 0.8912(3) 0.0285(8) Uani 1 1 d . . . . .
H2 H 0.595737 0.360247 0.955756 0.034 Uiso 1 1 calc R U . . .
N4 N 0.4292(4) 0.3121(4) 0.5884(3) 0.0289(8) Uani 1 1 d . . . . .
O5 O 0.6831(4) 0.8357(3) 0.5107(4) 0.0486(10) Uani 1 1 d . . . . .
H5 H 0.650900 0.918149 0.492867 0.073 Uiso 1 1 d R U . . .
O4 O 0.4677(5) 0.7354(3) 0.9007(3) 0.0593(12) Uani 1 1 d . . . . .
C7 C 0.7386(4) 0.4299(4) 0.8542(4) 0.0308(10) Uani 1 1 d . . . . .
C9 C 0.5436(4) 0.4905(4) 0.8071(4) 0.0236(9) Uani 1 1 d . . . . .
C6 C 0.7299(4) 0.5213(4) 0.7457(4) 0.0269(9) Uani 1 1 d . . . . .
C19 C 0.1241(4) 0.9289(4) 0.5321(4) 0.0258(9) Uani 1 1 d . . . . .
C10 C 0.4080(4) 0.4947(4) 0.8148(4) 0.0277(10) Uani 1 1 d . . . . .
H10A H 0.368756 0.474310 0.900754 0.033 Uiso 1 1 calc R U . . .
H10B H 0.355645 0.581372 0.780603 0.033 Uiso 1 1 calc R U . . .
C20 C 0.0875(4) 0.9025(4) 0.4364(4) 0.0282(10) Uani 1 1 d . . . . .
C11 C 0.4074(4) 0.4210(4) 0.6245(4) 0.0252(9) Uani 1 1 d . . . . .
H11 H 0.392644 0.501675 0.572790 0.030 Uiso 1 1 calc R U . . .
C15 C 0.4861(5) 0.9284(4) 0.9231(4) 0.0279(10) Uani 1 1 d . . . . .
C21 C -0.0342(4) 0.9725(4) 0.4046(4) 0.0267(9) Uani 1 1 d . . . . .
C17 C 0.6070(5) 0.9389(4) 0.9183(4) 0.0296(10) Uani 1 1 d . . . . .
C18 C 0.2607(4) 0.8585(4) 0.5620(4) 0.0277(10) Uani 1 1 d . . . . .
C12 C 0.4468(5) 0.2169(4) 0.6931(4) 0.0337(11) Uani 1 1 d . . . . .
H12 H 0.464512 0.129045 0.696227 0.040 Uiso 1 1 calc R U . . .
C13 C 0.4343(5) 0.2712(4) 0.7898(4) 0.0312(10) Uani 1 1 d . . . . .
H13 H 0.441395 0.228594 0.870704 0.037 Uiso 1 1 calc R U . . .
C5 C 0.8364(5) 0.5609(5) 0.6847(5) 0.0404(12) Uani 1 1 d . . . . .
H5A H 0.832091 0.621087 0.611241 0.048 Uiso 1 1 calc R U . . .
C14 C 0.4740(5) 0.8425(5) 0.8462(4) 0.0336(11) Uani 1 1 d . . . . .
C3 C 0.9563(5) 0.4184(6) 0.8467(6) 0.0539(16) Uani 1 1 d . . . . .
C16 C 0.3790(5) 0.9903(4) 1.0055(4) 0.0301(10) Uani 1 1 d . . . . .
C8 C 0.8518(5) 0.3774(5) 0.9068(5) 0.0438(13) Uani 1 1 d . . . . .
H8 H 0.856275 0.316779 0.979868 0.053 Uiso 1 1 calc R U . . .
C4 C 0.9485(5) 0.5091(6) 0.7354(6) 0.0523(15) Uani 1 1 d . . . . .
C1 C 1.0798(6) 0.3618(8) 0.9016(8) 0.088(3) Uani 1 1 d . . . . .
H1A H 1.066484 0.304229 0.978368 0.133 Uiso 1 1 calc R U . . .
H1B H 1.100850 0.430797 0.916298 0.133 Uiso 1 1 calc R U . . .
H1C H 1.150581 0.314595 0.845070 0.133 Uiso 1 1 calc R U . . .
C2 C 1.0648(6) 0.5531(9) 0.6686(9) 0.099(3) Uani 1 1 d . . . . .
H2A H 1.046570 0.607783 0.590841 0.148 Uiso 1 1 calc R U . . .
H2B H 1.141159 0.478442 0.654398 0.148 Uiso 1 1 calc R U . . .
H2C H 1.080084 0.600640 0.718534 0.148 Uiso 1 1 calc R U . . .

loop_
_atom_site_aniso_label
_atom_site_aniso_U_11
_atom_site_aniso_U_22
_atom_site_aniso_U_33
_atom_site_aniso_U_23
_atom_site_aniso_U_13
_atom_site_aniso_U_12
Cd1 0.02365(16) 0.02298(15) 0.02397(15) -0.00440(12) -0.00758(12) -0.00625(12)
Br1 0.0350(3) 0.0774(4) 0.0393(3) -0.0302(3) -0.0083(2) -0.0144(3)
Br2 0.0371(3) 0.0524(3) 0.0601(4) -0.0367(3) -0.0092(3) 0.0059(2)
Br3 0.0478(3) 0.0675(4) 0.0470(3) -0.0217(3) -0.0072(3) -0.0219(3)
Br4 0.0448(3) 0.0722(4) 0.0470(3) -0.0375(3) -0.0051(3) -0.0020(3)
O1 0.0230(17) 0.0305(17) 0.0426(19) -0.0088(15) -0.0075(14) -0.0057(14)
O3 0.056(2) 0.0393(19) 0.0228(16) -0.0094(14) -0.0085(15) -0.0206(17)
N1 0.024(2) 0.0237(18) 0.0277(19) -0.0038(15) -0.0056(15) -0.0070(15)
O2 0.034(2) 0.039(2) 0.053(2) 0.0059(17) -0.0191(17) -0.0071(16)
N3 0.0247(19) 0.0265(18) 0.0217(17) -0.0022(15) -0.0058(15) -0.0103(15)
N2 0.034(2) 0.0272(19) 0.0262(19) -0.0007(16) -0.0105(16) -0.0114(17)
N4 0.033(2) 0.029(2) 0.0234(18) -0.0036(16) -0.0071(16) -0.0084(17)
O5 0.049(2) 0.039(2) 0.061(2) -0.016(2) 0.0051(19) -0.0241(18)
O4 0.109(4) 0.032(2) 0.034(2) -0.0070(17) 0.009(2) -0.033(2)
C7 0.027(2) 0.026(2) 0.041(3) -0.012(2) -0.012(2) -0.0024(19)
C9 0.026(2) 0.022(2) 0.024(2) -0.0064(17) -0.0067(18) -0.0071(18)
C6 0.021(2) 0.026(2) 0.032(2) -0.0078(19) -0.0063(18) -0.0041(18)
C19 0.018(2) 0.029(2) 0.027(2) -0.0028(18) -0.0046(17) -0.0052(18)
C10 0.025(2) 0.028(2) 0.029(2) -0.0087(18) -0.0035(18) -0.0068(19)
C20 0.025(2) 0.026(2) 0.030(2) -0.0106(19) -0.0039(19) -0.0013(18)
C11 0.022(2) 0.028(2) 0.022(2) -0.0015(17) -0.0062(17) -0.0053(18)
C15 0.047(3) 0.019(2) 0.0155(19) -0.0002(16) -0.0090(19) -0.009(2)
C21 0.026(2) 0.032(2) 0.024(2) -0.0094(18) -0.0062(18) -0.0081(19)
C17 0.040(3) 0.029(2) 0.017(2) -0.0075(17) -0.0070(19) -0.005(2)
C18 0.028(2) 0.029(2) 0.027(2) -0.0106(19) -0.0106(19) -0.0034(19)
C12 0.045(3) 0.024(2) 0.031(2) -0.0020(19) -0.007(2) -0.012(2)
C13 0.039(3) 0.029(2) 0.021(2) 0.0072(18) -0.0079(19) -0.013(2)
C5 0.026(3) 0.034(3) 0.055(3) -0.007(2) -0.002(2) -0.008(2)
C14 0.042(3) 0.035(3) 0.026(2) -0.012(2) -0.002(2) -0.014(2)
C3 0.029(3) 0.054(4) 0.080(4) -0.019(3) -0.025(3) -0.002(3)
C16 0.039(3) 0.028(2) 0.024(2) -0.0018(18) -0.010(2) -0.011(2)
C8 0.040(3) 0.038(3) 0.049(3) -0.008(2) -0.024(3) 0.001(2)
C4 0.022(3) 0.051(3) 0.083(5) -0.020(3) -0.009(3) -0.006(2)
C1 0.039(4) 0.094(6) 0.133(7) -0.018(5) -0.047(4) -0.004(4)
C2 0.034(4) 0.123(7) 0.139(8) -0.019(6) -0.006(4) -0.035(4)

loop_
_atom_type_symbol
_atom_type_description
_atom_type_scat_dispersion_real
_atom_type_scat_dispersion_imag
_atom_type_scat_source
C C 0.0033 0.0016 'International Tables Vol C Tables 4.2.6.8 and 6.1.1.4'
H H 0.0000 0.0000 'International Tables Vol C Tables 4.2.6.8 and 6.1.1.4'
Br Br -0.2901 2.4595 'International Tables Vol C Tables 4.2.6.8 and 6.1.1.4'
Cd Cd -0.8075 1.2024 'International Tables Vol C Tables 4.2.6.8 and 6.1.1.4'
N N 0.0061 0.0033 'International Tables Vol C Tables 4.2.6.8 and 6.1.1.4'
O O 0.0106 0.0060 'International Tables Vol C Tables 4.2.6.8 and 6.1.1.4'

loop_
_geom_angle_atom_site_label_1
_geom_angle_atom_site_label_2
_geom_angle_atom_site_label_3
_geom_angle
_geom_angle_site_symmetry_1
_geom_angle_site_symmetry_3
_geom_angle_publ_flag
O1 Cd1 O2 53.68(11) . . ?
O1 Cd1 C18 26.98(12) . . ?
O3 Cd1 O1 85.26(12) . . ?
O3 Cd1 O2 98.66(13) . . ?
O3 Cd1 N4 155.51(13) . 2_666 ?
O3 Cd1 O5 80.90(13) . . ?
O3 Cd1 C18 91.81(13) . . ?
N1 Cd1 O1 153.95(13) . . ?
N1 Cd1 O3 101.51(12) . . ?
N1 Cd1 O2 100.28(12) . . ?
N1 Cd1 N4 98.62(13) . 2_666 ?
N1 Cd1 O5 106.04(14) . . ?
N1 Cd1 C18 126.99(14) . . ?
O2 Cd1 C18 26.70(12) . . ?
N4 Cd1 O1 82.72(12) 2_666 . ?
N4 Cd1 O2 91.28(13) 2_666 . ?
N4 Cd1 O5 80.25(14) 2_666 . ?
N4 Cd1 C18 87.08(13) 2_666 . ?
O5 Cd1 O1 99.85(13) . . ?
O5 Cd1 O2 153.24(13) . . ?
O5 Cd1 C18 126.77(14) . . ?
C18 O1 Cd1 94.8(3) . . ?
C14 O3 Cd1 118.4(3) . . ?
C9 N1 Cd1 126.9(3) . . ?
C9 N1 C6 105.3(4) . . ?
C6 N1 Cd1 121.8(3) . . ?
C18 O2 Cd1 87.2(3) . . ?
C11 N3 C10 126.6(4) . . ?
C11 N3 C13 107.3(4) . . ?
C13 N3 C10 125.3(4) . . ?
C7 N2 H2 126.5 . . ?
C9 N2 H2 126.5 . . ?
C9 N2 C7 107.1(4) . . ?
C11 N4 Cd1 134.5(3) . 2_666 ?
C11 N4 C12 105.3(4) . . ?
C12 N4 Cd1 118.5(3) . 2_666 ?
Cd1 O5 H5 109.2 . . ?
N2 C7 C6 105.9(4) . . ?
N2 C7 C8 132.3(5) . . ?
C6 C7 C8 121.8(5) . . ?
N1 C9 N2 112.8(4) . . ?
N1 C9 C10 124.8(4) . . ?
N2 C9 C10 122.4(4) . . ?
C7 C6 N1 109.0(4) . . ?
C7 C6 C5 120.0(4) . . ?
C5 C6 N1 131.0(4) . . ?
C20 C19 C21 118.3(4) . 2_576 ?
C20 C19 C18 120.8(4) . . ?
C21 C19 C18 120.8(4) 2_576 . ?
N3 C10 C9 110.2(3) . . ?
N3 C10 H10A 109.6 . . ?
N3 C10 H10B 109.6 . . ?
C9 C10 H10A 109.6 . . ?
C9 C10 H10B 109.6 . . ?
H10A C10 H10B 108.1 . . ?
C19 C20 Br2 118.1(3) . . ?
C21 C20 Br2 121.3(3) . . ?
C21 C20 C19 120.6(4) . . ?
N3 C11 H11 124.4 . . ?
N4 C11 N3 111.3(4) . . ?
N4 C11 H11 124.4 . . ?
C17 C15 C14 120.6(4) . . ?
C16 C15 C17 118.6(4) . . ?
C16 C15 C14 120.7(4) . . ?
C19 C21 Br1 117.7(3) 2_576 . ?
C20 C21 Br1 121.2(3) . . ?
C20 C21 C19 121.1(4) . 2_576 ?
C15 C17 Br4 118.2(3) . . ?
C16 C17 Br4 120.7(4) 2_677 . ?
C16 C17 C15 121.1(4) 2_677 . ?
O1 C18 Cd1 58.2(2) . . ?
O1 C18 C19 116.2(4) . . ?
O2 C18 Cd1 66.1(2) . . ?
O2 C18 O1 124.3(4) . . ?
O2 C18 C19 119.5(4) . . ?
C19 C18 Cd1 174.4(3) . . ?
N4 C12 H12 125.3 . . ?
C13 C12 N4 109.5(4) . . ?
C13 C12 H12 125.3 . . ?
N3 C13 H13 126.7 . . ?
C12 C13 N3 106.6(4) . . ?
C12 C13 H13 126.7 . . ?
C6 C5 H5A 120.7 . . ?
C4 C5 C6 118.5(5) . . ?
C4 C5 H5A 120.7 . . ?
O3 C14 C15 115.8(4) . . ?
O4 C14 O3 127.3(4) . . ?
O4 C14 C15 116.9(4) . . ?
C8 C3 C4 120.4(5) . . ?
C8 C3 C1 118.6(6) . . ?
C4 C3 C1 121.0(6) . . ?
C15 C16 Br3 118.6(3) . . ?
C15 C16 C17 120.4(4) . 2_677 ?
C17 C16 Br3 121.0(4) 2_677 . ?
C7 C8 H8 121.1 . . ?
C3 C8 C7 117.9(5) . . ?
C3 C8 H8 121.1 . . ?
C5 C4 C3 121.4(5) . . ?
C5 C4 C2 118.4(6) . . ?
C3 C4 C2 120.2(6) . . ?
C3 C1 H1A 109.5 . . ?
C3 C1 H1B 109.5 . . ?
C3 C1 H1C 109.5 . . ?
H1A C1 H1B 109.5 . . ?
H1A C1 H1C 109.5 . . ?
H1B C1 H1C 109.5 . . ?
C4 C2 H2A 109.5 . . ?
C4 C2 H2B 109.5 . . ?
C4 C2 H2C 109.5 . . ?
H2A C2 H2B 109.5 . . ?
H2A C2 H2C 109.5 . . ?
H2B C2 H2C 109.5 . . ?

loop_
_geom_bond_atom_site_label_1
_geom_bond_atom_site_label_2
_geom_bond_distance
_geom_bond_site_symmetry_2
_geom_bond_publ_flag
Cd1 O1 2.344(3) . ?
Cd1 O3 2.265(3) . ?
Cd1 N1 2.251(3) . ?
Cd1 O2 2.516(4) . ?
Cd1 N4 2.321(4) 2_666 ?
Cd1 O5 2.330(4) . ?
Cd1 C18 2.748(5) . ?
Br1 C21 1.895(4) . ?
Br2 C20 1.880(4) . ?
Br3 C16 1.881(5) . ?
Br4 C17 1.891(4) . ?
O1 C18 1.251(6) . ?
O3 C14 1.257(5) . ?
N1 C9 1.317(5) . ?
N1 C6 1.401(5) . ?
O2 C18 1.236(5) . ?
N3 C10 1.471(5) . ?
N3 C11 1.344(5) . ?
N3 C13 1.361(5) . ?
N2 H2 0.8600 . ?
N2 C7 1.384(6) . ?
N2 C9 1.349(5) . ?
N4 C11 1.316(5) . ?
N4 C12 1.383(5) . ?
O5 H5 0.8520 . ?
O4 C14 1.230(6) . ?
C7 C6 1.387(6) . ?
C7 C8 1.400(6) . ?
C9 C10 1.486(6) . ?
C6 C5 1.391(7) . ?
C19 C20 1.393(6) . ?
C19 C21 1.402(6) 2_576 ?
C19 C18 1.518(6) . ?
C10 H10A 0.9700 . ?
C10 H10B 0.9700 . ?
C20 C21 1.381(6) . ?
C11 H11 0.9300 . ?
C15 C17 1.395(7) . ?
C15 C14 1.528(6) . ?
C15 C16 1.391(6) . ?
C17 C16 1.394(6) 2_677 ?
C12 H12 0.9300 . ?
C12 C13 1.346(6) . ?
C13 H13 0.9300 . ?
C5 H5A 0.9300 . ?
C5 C4 1.379(7) . ?
C3 C8 1.377(8) . ?
C3 C4 1.407(9) . ?
C3 C1 1.514(8) . ?
C8 H8 0.9300 . ?
C4 C2 1.524(8) . ?
C1 H1A 0.9600 . ?
C1 H1B 0.9600 . ?
C1 H1C 0.9600 . ?
C2 H2A 0.9600 . ?
C2 H2B 0.9600 . ?
C2 H2C 0.9600 . ?

loop_
_geom_hbond_atom_site_label_D
_geom_hbond_atom_site_label_H
_geom_hbond_atom_site_label_A
_geom_hbond_distance_DH
_geom_hbond_distance_HA
_geom_hbond_distance_DA
_geom_hbond_angle_DHA
_geom_hbond_site_symmetry_A
_geom_hbond_publ_flag
N2 H2 O4 0.86 1.85 2.705(5) 173.9 2_667 yes
O5 H5 O1 0.85 1.90 2.672(5) 150.0 2_676 yes

loop_
_geom_torsion_atom_site_label_1
_geom_torsion_atom_site_label_2
_geom_torsion_atom_site_label_3
_geom_torsion_atom_site_label_4
_geom_torsion
_geom_torsion_site_symmetry_1
_geom_torsion_site_symmetry_2
_geom_torsion_site_symmetry_3
_geom_torsion_site_symmetry_4
_geom_torsion_publ_flag
Cd1 O1 C18 O2 -1.8(5) . . . . ?
Cd1 O1 C18 C19 179.7(3) . . . . ?
Cd1 O3 C14 O4 -15.1(7) . . . . ?
Cd1 O3 C14 C15 163.1(3) . . . . ?
Cd1 N1 C9 N2 -153.2(3) . . . . ?
Cd1 N1 C9 C10 29.1(6) . . . . ?
Cd1 N1 C6 C7 154.8(3) . . . . ?
Cd1 N1 C6 C5 -25.4(6) . . . . ?
Cd1 O2 C18 O1 1.7(4) . . . . ?
Cd1 O2 C18 C19 -179.9(4) . . . . ?
Cd1 N4 C11 N3 -164.6(3) 2_666 . . . ?
Cd1 N4 C12 C13 167.6(3) 2_666 . . . ?
Br2 C20 C21 Br1 -1.7(6) . . . . ?
Br2 C20 C21 C19 178.9(3) . . . 2_576 ?
N1 C9 C10 N3 86.7(5) . . . . ?
N1 C6 C5 C4 179.1(5) . . . . ?
N2 C7 C6 N1 -0.2(5) . . . . ?
N2 C7 C6 C5 179.9(4) . . . . ?
N2 C7 C8 C3 -178.6(5) . . . . ?
N2 C9 C10 N3 -90.7(5) . . . . ?
N4 C12 C13 N3 -0.2(6) . . . . ?
C7 N2 C9 N1 0.6(5) . . . . ?
C7 N2 C9 C10 178.3(4) . . . . ?
C7 C6 C5 C4 -1.0(7) . . . . ?
C9 N1 C6 C7 0.5(5) . . . . ?
C9 N1 C6 C5 -179.6(5) . . . . ?
C9 N2 C7 C6 -0.2(5) . . . . ?
C9 N2 C7 C8 178.1(5) . . . . ?
C6 N1 C9 N2 -0.7(5) . . . . ?
C6 N1 C9 C10 -178.3(4) . . . . ?
C6 C7 C8 C3 -0.5(7) . . . . ?
C6 C5 C4 C3 -0.3(8) . . . . ?
C6 C5 C4 C2 -179.8(6) . . . . ?
C19 C20 C21 Br1 179.0(3) . . . . ?
C19 C20 C21 C19 -0.3(8) . . . 2_576 ?
C10 N3 C11 N4 170.5(4) . . . . ?
C10 N3 C13 C12 -170.4(4) . . . . ?
C20 C19 C18 O1 94.8(5) . . . . ?
C20 C19 C18 O2 -83.8(6) . . . . ?
C11 N3 C10 C9 -86.5(5) . . . . ?
C11 N3 C13 C12 0.0(5) . . . . ?
C11 N4 C12 C13 0.4(5) . . . . ?
C21 C19 C20 Br2 -178.9(3) 2_576 . . . ?
C21 C19 C20 C21 0.3(8) 2_576 . . . ?
C21 C19 C18 O1 -81.3(5) 2_576 . . . ?
C21 C19 C18 O2 100.1(5) 2_576 . . . ?
C17 C15 C14 O3 -77.2(6) . . . . ?
C17 C15 C14 O4 101.3(5) . . . . ?
C17 C15 C16 Br3 -179.9(3) . . . . ?
C17 C15 C16 C17 -0.1(7) . . . 2_677 ?
C18 C19 C20 Br2 4.8(6) . . . . ?
C18 C19 C20 C21 -175.9(4) . . . . ?
C12 N4 C11 N3 -0.4(5) . . . . ?
C13 N3 C10 C9 82.0(5) . . . . ?
C13 N3 C11 N4 0.3(5) . . . . ?
C14 C15 C17 Br4 2.9(5) . . . . ?
C14 C15 C17 C16 -175.4(4) . . . 2_677 ?
C14 C15 C16 Br3 -4.4(6) . . . . ?
C14 C15 C16 C17 175.4(4) . . . 2_677 ?
C16 C15 C17 Br4 178.4(3) . . . . ?
C16 C15 C17 C16 0.1(7) . . . 2_677 ?
C16 C15 C14 O3 107.4(5) . . . . ?
C16 C15 C14 O4 -74.2(6) . . . . ?
C8 C7 C6 N1 -178.7(4) . . . . ?
C8 C7 C6 C5 1.4(7) . . . . ?
C8 C3 C4 C5 1.2(9) . . . . ?
C8 C3 C4 C2 -179.3(6) . . . . ?
C4 C3 C8 C7 -0.8(8) . . . . ?
C1 C3 C8 C7 -179.5(5) . . . . ?
C1 C3 C4 C5 179.9(6) . . . . ?
C1 C3 C4 C2 -0.6(10) . . . . ?
